data_4033673
loop_
_publ_author_name
'Shieh, Yi-Chen'
'Du, Kai'
'Basha, R. Sidick'
'Xue, Yung-Jing'
'Shih, Bo-Hao'
'Li, Liang'
'Lee, Chin-Fa'

_publ_section_title
;
 Syntheses of Thioethers and Selenide Ethers from Anilines.
;
_journal_issue 10
_journal_name_full 'The Journal of organic chemistry'
_journal_page_first 6223
_journal_page_last 6231
_journal_paper_doi 10.1021/acs.joc.9b00322
_journal_volume 84
_journal_year 2019
_chemical_formula_moiety 'C17 H15 N3 O3 S Se'
_chemical_formula_sum 'C17 H15 N3 O3 S Se'
_chemical_formula_weight 420.34
_space_group_crystal_system triclinic
_space_group_IT_number 2
_space_group_name_Hall '-P 1'
_space_group_name_H-M_alt 'P -1'
_atom_sites_solution_hydrogens geom
_audit_creation_method SHELXL-2014/7
_cell_angle_alpha 71.794(5)
_cell_angle_beta 70.703(6)
_cell_angle_gamma 84.139(5)
_cell_formula_units_Z 4
_cell_length_a 10.2751(19)
_cell_length_b 11.8804(18)
_cell_length_c 15.351(3)
_cell_measurement_reflns_used 9845
_cell_measurement_temperature 150(2)
_cell_measurement_theta_max 26.472
_cell_measurement_theta_min 2.944
_cell_volume 1680.1(5)
_computing_cell_refinement 'SAINT V7.34A (Bruker AXS, 2006)'
_computing_data_collection 'APEX2 (Bruker AXS, 2010)'
_computing_data_reduction 'SAINT V7.34A (Bruker AXS, 2006)'
_computing_structure_refinement 'SHELXL-2014/7 (Sheldrick, 2014)'
_computing_structure_solution 'SHELXL-2014/7 (Sheldrick, 2014)'
_diffrn_ambient_temperature 150(2)
_diffrn_measured_fraction_theta_full 0.952
_diffrn_measured_fraction_theta_max 0.944
_diffrn_measurement_device_type 'Bruker APEX-II CCD'
_diffrn_measurement_method '\f and \w scans'
_diffrn_radiation_probe x-ray
_diffrn_radiation_type MoK\a
_diffrn_radiation_wavelength 0.71073
_diffrn_reflns_av_R_equivalents 0.0645
_diffrn_reflns_av_unetI/netI 0.0416
_diffrn_reflns_Laue_measured_fraction_full 0.952
_diffrn_reflns_Laue_measured_fraction_max 0.944
_diffrn_reflns_limit_h_max 12
_diffrn_reflns_limit_h_min -12
_diffrn_reflns_limit_k_max 14
_diffrn_reflns_limit_k_min -13
_diffrn_reflns_limit_l_max 19
_diffrn_reflns_limit_l_min -19
_diffrn_reflns_number 48281
_diffrn_reflns_point_group_measured_fraction_full 0.952
_diffrn_reflns_point_group_measured_fraction_max 0.944
_diffrn_reflns_theta_full 25.242
_diffrn_reflns_theta_max 26.546
_diffrn_reflns_theta_min 2.646
_exptl_absorpt_coefficient_mu 2.382
_exptl_absorpt_correction_T_max 0.9281
_exptl_absorpt_correction_T_min 0.6892
_exptl_absorpt_correction_type multi-scan
_exptl_absorpt_process_details 'SADABS V2012/1 (Bruker AXS Inc.)'
_exptl_crystal_density_diffrn 1.662
_exptl_crystal_description parallelepiped
_exptl_crystal_F_000 848
_exptl_crystal_size_max 0.370
_exptl_crystal_size_mid 0.220
_exptl_crystal_size_min 0.080
_refine_diff_density_max 3.087
_refine_diff_density_min -1.176
_refine_diff_density_rms 0.219
_refine_ls_extinction_method none
_refine_ls_goodness_of_fit_ref 1.055
_refine_ls_hydrogen_treatment constr
_refine_ls_matrix_type full
_refine_ls_number_parameters 451
_refine_ls_number_reflns 6598
_refine_ls_number_restraints 0
_refine_ls_restrained_S_all 1.055
_refine_ls_R_factor_all 0.1151
_refine_ls_R_factor_gt 0.0959
_refine_ls_shift/su_max 0.000
_refine_ls_shift/su_mean 0.000
_refine_ls_structure_factor_coef Fsqd
_refine_ls_weighting_details 'w=1/[\s^2^(Fo^2^)+(0.0719P)^2^+60.0952P] where P=(Fo^2^+2Fc^2^)/3'
_refine_ls_weighting_scheme calc
_refine_ls_wR_factor_gt 0.2745
_refine_ls_wR_factor_ref 0.2868
_reflns_Friedel_coverage 0.000
_reflns_number_gt 5295
_reflns_number_total 6598
_reflns_threshold_expression 'I > 2\s(I)'
_cod_data_source_file jo9b00322_si_003.cif
_cod_data_source_block seb
_cod_database_code 4033673
_shelx_shelxl_version_number 2014/7
_shelx_space_group_comment
;
The symmetry employed for this shelxl refinement is uniquely defined
by the following loop, which should always be used as a source of
symmetry information in preference to the above space-group names.
They are only intended as comments.
;
_shelx_estimated_absorpt_t_min 0.473
_shelx_estimated_absorpt_t_max 0.832

loop_
_space_group_symop_operation_xyz
'x, y, z'
'-x, -y, -z'

loop_
_atom_site_label
_atom_site_type_symbol
_atom_site_fract_x
_atom_site_fract_y
_atom_site_fract_z
_atom_site_U_iso_or_equiv
_atom_site_adp_type
_atom_site_occupancy
_atom_site_site_symmetry_order
_atom_site_calc_flag
_atom_site_refinement_flags_posn
_atom_site_refinement_flags_adp
Se1 Se 0.28607(12) 0.81209(10) 0.43978(8) 0.0318(3) Uani 1 1 d . .
S1 S -0.1455(2) 0.4971(2) 0.82939(17) 0.0197(5) Uani 1 1 d . .
O1 O -0.1884(8) 0.3960(7) 0.8150(5) 0.0300(17) Uani 1 1 d . .
O2 O -0.2465(7) 0.5804(7) 0.8627(5) 0.0238(15) Uani 1 1 d . .
O3 O 0.3653(7) 0.1559(7) 0.9130(6) 0.0305(17) Uani 1 1 d . .
N1 N -0.0659(8) 0.4575(7) 0.9109(6) 0.0178(16) Uani 1 1 d . .
H1A H -0.0975 0.4865 0.9602 0.021 Uiso 1 1 calc R U
N2 N 0.0818(9) 0.3187(8) 0.8464(7) 0.0264(19) Uani 1 1 d . .
N3 N 0.1090(8) 0.3791(8) 0.9747(6) 0.0215(17) Uani 1 1 d . .
C1 C 0.3967(11) 0.6995(9) 0.3810(7) 0.025(2) Uani 1 1 d . .
C2 C 0.5110(12) 0.6480(11) 0.4096(9) 0.033(3) Uani 1 1 d . .
H2C H 0.5319 0.6683 0.4586 0.040 Uiso 1 1 calc R U
C3 C 0.5924(13) 0.5688(11) 0.3671(9) 0.039(3) Uani 1 1 d . .
H3B H 0.6674 0.5321 0.3886 0.046 Uiso 1 1 calc R U
C4 C 0.5667(13) 0.5417(11) 0.2934(9) 0.036(3) Uani 1 1 d . .
H4A H 0.6250 0.4888 0.2624 0.043 Uiso 1 1 calc R U
C5 C 0.4535(12) 0.5933(10) 0.2652(8) 0.031(2) Uani 1 1 d . .
H5A H 0.4340 0.5737 0.2154 0.037 Uiso 1 1 calc R U
C6 C 0.3705(11) 0.6708(10) 0.3073(8) 0.029(2) Uani 1 1 d . .
H6A H 0.2944 0.7054 0.2864 0.035 Uiso 1 1 calc R U
C7 C 0.1662(11) 0.7045(10) 0.5547(8) 0.027(2) Uani 1 1 d . .
C8 C 0.1069(11) 0.6072(9) 0.5539(8) 0.025(2) Uani 1 1 d . .
H8A H 0.1293 0.5860 0.4959 0.030 Uiso 1 1 calc R U
C9 C 0.0133(10) 0.5391(9) 0.6386(7) 0.022(2) Uani 1 1 d . .
H9A H -0.0268 0.4699 0.6397 0.026 Uiso 1 1 calc R U
C10 C -0.0200(10) 0.5750(9) 0.7215(7) 0.0206(19) Uani 1 1 d . .
C11 C 0.0385(10) 0.6744(10) 0.7226(8) 0.025(2) Uani 1 1 d . .
H11A H 0.0134 0.6986 0.7794 0.030 Uiso 1 1 calc R U
C12 C 0.1346(11) 0.7371(9) 0.6383(8) 0.025(2) Uani 1 1 d . .
H12A H 0.1795 0.8035 0.6378 0.030 Uiso 1 1 calc R U
C13 C 0.0477(10) 0.3816(9) 0.9090(7) 0.0181(19) Uani 1 1 d . .
C14 C 0.1877(10) 0.2461(10) 0.8507(8) 0.026(2) Uani 1 1 d . .
H14A H 0.2166 0.2004 0.8067 0.031 Uiso 1 1 calc R U
C15 C 0.2587(10) 0.2333(9) 0.9159(7) 0.022(2) Uani 1 1 d . .
C16 C 0.2158(10) 0.3037(8) 0.9774(7) 0.0197(19) Uani 1 1 d . .
H16A H 0.2629 0.2986 1.0224 0.024 Uiso 1 1 calc R U
C17 C 0.4559(11) 0.1623(11) 0.9647(9) 0.031(2) Uani 1 1 d . .
H17A H 0.5283 0.1024 0.9572 0.047 Uiso 1 1 calc R U
H17B H 0.4979 0.2412 0.9389 0.047 Uiso 1 1 calc R U
H17C H 0.4036 0.1477 1.0333 0.047 Uiso 1 1 calc R U
Se2 Se 0.30756(13) 0.29396(10) 0.40342(8) 0.0343(3) Uani 1 1 d . .
S2 S -0.1129(2) 0.0021(2) 0.81113(17) 0.0187(5) Uani 1 1 d . .
O4 O -0.1463(7) -0.1125(7) 0.8083(5) 0.0261(16) Uani 1 1 d . .
O5 O -0.2221(7) 0.0804(7) 0.8428(5) 0.0273(16) Uani 1 1 d . .
O6 O 0.3832(7) -0.3293(7) 0.9453(5) 0.0271(16) Uani 1 1 d . .
N4 N -0.0250(8) -0.0178(7) 0.8857(6) 0.0182(16) Uani 1 1 d . .
H4B H -0.0474 0.0271 0.9244 0.022 Uiso 1 1 calc R U
N5 N 0.1317(9) -0.1585(8) 0.8322(6) 0.0223(17) Uani 1 1 d . .
N6 N 0.1250(8) -0.1044(8) 0.9708(6) 0.0208(17) Uani 1 1 d . .
C18 C 0.4084(11) 0.1678(10) 0.3541(7) 0.028(2) Uani 1 1 d . .
C19 C 0.5107(11) 0.1112(10) 0.3885(8) 0.029(2) Uani 1 1 d . .
H19A H 0.5327 0.1322 0.4369 0.035 Uiso 1 1 calc R U
C20 C 0.5839(12) 0.0207(11) 0.3512(9) 0.035(3) Uani 1 1 d . .
H20A H 0.6541 -0.0215 0.3758 0.042 Uiso 1 1 calc R U
C21 C 0.5536(12) -0.0070(11) 0.2785(9) 0.037(3) Uani 1 1 d . .
H21A H 0.6052 -0.0661 0.2517 0.044 Uiso 1 1 calc R U
C22 C 0.4484(13) 0.0513(11) 0.2452(9) 0.036(3) Uani 1 1 d . .
H22A H 0.4258 0.0301 0.1972 0.043 Uiso 1 1 calc R U
C23 C 0.3747(12) 0.1411(10) 0.2814(8) 0.029(2) Uani 1 1 d . .
H23A H 0.3038 0.1830 0.2574 0.035 Uiso 1 1 calc R U
C24 C 0.1799(10) 0.2030(9) 0.5207(7) 0.022(2) Uani 1 1 d . .
C25 C 0.1305(10) 0.0927(9) 0.5332(7) 0.022(2) Uani 1 1 d . .
H25A H 0.1582 0.0596 0.4810 0.027 Uiso 1 1 calc R U
C26 C 0.0400(10) 0.0302(9) 0.6224(7) 0.0206(19) Uani 1 1 d . .
H26A H 0.0071 -0.0458 0.6315 0.025 Uiso 1 1 calc R U
C27 C -0.0009(10) 0.0805(9) 0.6974(7) 0.020(2) Uani 1 1 d . .
C28 C 0.0416(11) 0.1934(9) 0.6852(7) 0.023(2) Uani 1 1 d . .
H28A H 0.0080 0.2288 0.7361 0.027 Uiso 1 1 calc R U
C29 C 0.1344(11) 0.2536(10) 0.5969(8) 0.027(2) Uani 1 1 d . .
H29A H 0.1672 0.3295 0.5882 0.032 Uiso 1 1 calc R U
C30 C 0.0813(10) -0.0978(9) 0.8948(7) 0.0186(19) Uani 1 1 d . .
C31 C 0.2327(10) -0.2365(9) 0.8471(7) 0.022(2) Uani 1 1 d . .
H31A H 0.2706 -0.2826 0.8039 0.026 Uiso 1 1 calc R U
C32 C 0.2831(10) -0.2517(9) 0.9231(7) 0.021(2) Uani 1 1 d . .
C33 C 0.2249(10) -0.1816(9) 0.9835(8) 0.023(2) Uani 1 1 d . .
H33A H 0.2578 -0.1891 1.0360 0.028 Uiso 1 1 calc R U
C34 C 0.4277(10) -0.4124(9) 0.8917(8) 0.024(2) Uani 1 1 d . .
H34A H 0.4992 -0.4634 0.9131 0.036 Uiso 1 1 calc R U
H34B H 0.3492 -0.4610 0.9023 0.036 Uiso 1 1 calc R U
H34C H 0.4653 -0.3698 0.8227 0.036 Uiso 1 1 calc R U

loop_
_atom_site_aniso_label
_atom_site_aniso_U_11
_atom_site_aniso_U_22
_atom_site_aniso_U_33
_atom_site_aniso_U_23
_atom_site_aniso_U_13
_atom_site_aniso_U_12
Se1 0.0369(6) 0.0244(6) 0.0289(6) -0.0065(4) -0.0055(5) 0.0012(5)
S1 0.0152(11) 0.0283(13) 0.0220(11) -0.0142(10) -0.0085(9) 0.0029(9)
O1 0.033(4) 0.040(5) 0.028(4) -0.014(3) -0.017(3) -0.004(3)
O2 0.015(3) 0.034(4) 0.026(4) -0.012(3) -0.009(3) 0.004(3)
O3 0.021(4) 0.030(4) 0.047(5) -0.021(4) -0.013(3) 0.014(3)
N1 0.016(4) 0.026(4) 0.018(4) -0.015(3) -0.007(3) 0.004(3)
N2 0.024(4) 0.029(5) 0.033(5) -0.020(4) -0.010(4) 0.004(4)
N3 0.018(4) 0.027(5) 0.022(4) -0.011(4) -0.007(3) 0.001(3)
C1 0.028(5) 0.021(5) 0.019(5) 0.000(4) -0.005(4) 0.003(4)
C2 0.032(6) 0.039(7) 0.034(6) -0.012(5) -0.017(5) 0.000(5)
C3 0.029(6) 0.038(7) 0.047(7) -0.005(6) -0.017(5) 0.003(5)
C4 0.034(6) 0.032(6) 0.042(7) -0.018(5) -0.006(5) 0.003(5)
C5 0.033(6) 0.033(6) 0.032(6) -0.011(5) -0.013(5) -0.004(5)
C6 0.028(5) 0.035(6) 0.030(6) -0.011(5) -0.015(5) -0.001(5)
C7 0.024(5) 0.026(5) 0.026(5) -0.004(4) -0.008(4) 0.007(4)
C8 0.029(5) 0.025(5) 0.028(5) -0.014(4) -0.013(4) 0.009(4)
C9 0.022(5) 0.021(5) 0.029(5) -0.012(4) -0.012(4) 0.003(4)
C10 0.021(5) 0.019(5) 0.022(5) -0.005(4) -0.009(4) 0.002(4)
C11 0.023(5) 0.033(6) 0.026(5) -0.020(5) -0.008(4) 0.002(4)
C12 0.027(5) 0.023(5) 0.028(5) -0.009(4) -0.009(4) -0.004(4)
C13 0.019(5) 0.020(5) 0.021(4) -0.011(4) -0.006(4) -0.003(4)
C14 0.022(5) 0.029(6) 0.030(5) -0.020(5) -0.005(4) 0.004(4)
C15 0.017(5) 0.022(5) 0.028(5) -0.010(4) -0.009(4) 0.005(4)
C16 0.021(5) 0.019(5) 0.021(5) -0.005(4) -0.009(4) -0.002(4)
C17 0.024(5) 0.033(6) 0.039(6) -0.012(5) -0.014(5) 0.010(5)
Se2 0.0403(7) 0.0253(6) 0.0294(6) -0.0041(5) -0.0050(5) 0.0002(5)
S2 0.0161(11) 0.0255(13) 0.0191(11) -0.0117(9) -0.0072(9) 0.0011(9)
O4 0.021(4) 0.037(4) 0.027(4) -0.015(3) -0.008(3) -0.010(3)
O5 0.021(4) 0.039(4) 0.031(4) -0.021(3) -0.012(3) 0.009(3)
O6 0.025(4) 0.032(4) 0.029(4) -0.015(3) -0.011(3) 0.012(3)
N4 0.024(4) 0.021(4) 0.018(4) -0.016(3) -0.010(3) 0.006(3)
N5 0.027(4) 0.026(5) 0.018(4) -0.011(3) -0.010(3) 0.003(4)
N6 0.022(4) 0.028(5) 0.018(4) -0.011(3) -0.010(3) 0.002(3)
C18 0.028(5) 0.032(6) 0.022(5) -0.003(4) -0.005(4) -0.009(4)
C19 0.019(5) 0.038(6) 0.030(6) -0.010(5) -0.007(4) -0.008(4)
C20 0.027(6) 0.038(7) 0.036(6) -0.005(5) -0.012(5) 0.009(5)
C21 0.026(6) 0.037(7) 0.038(6) -0.016(5) 0.007(5) -0.004(5)
C22 0.040(7) 0.037(7) 0.032(6) -0.006(5) -0.014(5) -0.013(5)
C23 0.029(6) 0.031(6) 0.026(5) -0.001(4) -0.011(4) -0.006(5)
C24 0.021(5) 0.024(5) 0.019(5) -0.005(4) -0.006(4) 0.003(4)
C25 0.026(5) 0.028(5) 0.016(4) -0.012(4) -0.006(4) 0.001(4)
C26 0.024(5) 0.017(5) 0.024(5) -0.011(4) -0.007(4) 0.001(4)
C27 0.020(5) 0.029(5) 0.018(4) -0.012(4) -0.009(4) 0.002(4)
C28 0.029(5) 0.023(5) 0.024(5) -0.015(4) -0.011(4) 0.006(4)
C29 0.024(5) 0.032(6) 0.026(5) -0.013(4) -0.006(4) 0.000(4)
C30 0.020(5) 0.024(5) 0.017(4) -0.011(4) -0.009(4) 0.002(4)
C31 0.021(5) 0.027(5) 0.020(5) -0.013(4) -0.003(4) -0.002(4)
C32 0.020(5) 0.019(5) 0.023(5) -0.006(4) -0.007(4) 0.003(4)
C33 0.019(5) 0.030(6) 0.028(5) -0.016(4) -0.010(4) -0.001(4)
C34 0.020(5) 0.022(5) 0.029(5) -0.010(4) -0.006(4) 0.008(4)

loop_
_atom_type_symbol
_atom_type_description
_atom_type_scat_dispersion_real
_atom_type_scat_dispersion_imag
_atom_type_scat_source
C C 0.0033 0.0016 'International Tables Vol C Tables 4.2.6.8 and 6.1.1.4'
H H 0.0000 0.0000 'International Tables Vol C Tables 4.2.6.8 and 6.1.1.4'
N N 0.0061 0.0033 'International Tables Vol C Tables 4.2.6.8 and 6.1.1.4'
O O 0.0106 0.0060 'International Tables Vol C Tables 4.2.6.8 and 6.1.1.4'
S S 0.1246 0.1234 'International Tables Vol C Tables 4.2.6.8 and 6.1.1.4'
Se Se -0.0929 2.2259 'International Tables Vol C Tables 4.2.6.8 and 6.1.1.4'

loop_
_geom_angle_atom_site_label_1
_geom_angle_atom_site_label_2
_geom_angle_atom_site_label_3
_geom_angle
C1 Se1 C7 99.5(4)
O1 S1 O2 119.8(5)
O1 S1 N1 110.9(4)
O2 S1 N1 102.8(4)
O1 S1 C10 108.8(5)
O2 S1 C10 108.6(5)
N1 S1 C10 104.9(4)
C15 O3 C17 117.0(8)
C13 N1 S1 125.7(6)
C13 N1 H1A 117.2
S1 N1 H1A 117.2
C14 N2 C13 115.3(9)
C13 N3 C16 115.9(8)
C6 C1 C2 118.7(10)
C6 C1 Se1 121.6(8)
C2 C1 Se1 119.7(8)
C3 C2 C1 120.3(11)
C3 C2 H2C 119.8
C1 C2 H2C 119.8
C4 C3 C2 120.6(11)
C4 C3 H3B 119.7
C2 C3 H3B 119.7
C3 C4 C5 118.8(11)
C3 C4 H4A 120.6
C5 C4 H4A 120.6
C6 C5 C4 121.5(11)
C6 C5 H5A 119.2
C4 C5 H5A 119.2
C5 C6 C1 120.1(10)
C5 C6 H6A 120.0
C1 C6 H6A 120.0
C8 C7 C12 121.0(10)
C8 C7 Se1 123.3(8)
C12 C7 Se1 115.5(8)
C7 C8 C9 119.8(9)
C7 C8 H8A 120.1
C9 C8 H8A 120.1
C8 C9 C10 118.4(9)
C8 C9 H9A 120.8
C10 C9 H9A 120.8
C11 C10 C9 122.1(9)
C11 C10 S1 117.3(8)
C9 C10 S1 120.5(8)
C12 C11 C10 117.8(9)
C12 C11 H11A 121.1
C10 C11 H11A 121.1
C11 C12 C7 120.8(10)
C11 C12 H12A 119.6
C7 C12 H12A 119.6
N2 C13 N3 127.2(9)
N2 C13 N1 118.6(8)
N3 C13 N1 114.2(8)
N2 C14 C15 123.5(9)
N2 C14 H14A 118.3
C15 C14 H14A 118.3
O3 C15 C16 125.5(9)
O3 C15 C14 117.8(9)
C16 C15 C14 116.7(9)
N3 C16 C15 121.5(9)
N3 C16 H16A 119.3
C15 C16 H16A 119.3
O3 C17 H17A 109.5
O3 C17 H17B 109.5
H17A C17 H17B 109.5
O3 C17 H17C 109.5
H17A C17 H17C 109.5
H17B C17 H17C 109.5
C24 Se2 C18 100.2(4)
O4 S2 O5 119.8(4)
O4 S2 N4 109.3(4)
O5 S2 N4 103.5(4)
O4 S2 C27 109.7(4)
O5 S2 C27 108.5(5)
N4 S2 C27 105.0(4)
C32 O6 C34 116.1(8)
C30 N4 S2 127.1(6)
C30 N4 H4B 116.4
S2 N4 H4B 116.4
C30 N5 C31 116.6(8)
C33 N6 C30 116.1(8)
C19 C18 C23 122.4(11)
C19 C18 Se2 119.5(8)
C23 C18 Se2 118.1(9)
C18 C19 C20 118.7(11)
C18 C19 H19A 120.6
C20 C19 H19A 120.6
C21 C20 C19 120.2(11)
C21 C20 H20A 119.9
C19 C20 H20A 119.9
C22 C21 C20 119.8(11)
C22 C21 H21A 120.1
C20 C21 H21A 120.1
C21 C22 C23 120.8(11)
C21 C22 H22A 119.6
C23 C22 H22A 119.6
C22 C23 C18 118.0(11)
C22 C23 H23A 121.0
C18 C23 H23A 121.0
C25 C24 C29 119.6(9)
C25 C24 Se2 123.7(7)
C29 C24 Se2 116.6(8)
C24 C25 C26 120.2(9)
C24 C25 H25A 119.9
C26 C25 H25A 119.9
C25 C26 C27 119.2(9)
C25 C26 H26A 120.4
C27 C26 H26A 120.4
C28 C27 C26 121.7(9)
C28 C27 S2 118.4(7)
C26 C27 S2 119.9(8)
C27 C28 C29 118.6(9)
C27 C28 H28A 120.7
C29 C28 H28A 120.7
C28 C29 C24 120.6(10)
C28 C29 H29A 119.7
C24 C29 H29A 119.7
N5 C30 N6 125.9(9)
N5 C30 N4 120.1(8)
N6 C30 N4 114.0(8)
N5 C31 C32 122.2(9)
N5 C31 H31A 118.9
C32 C31 H31A 118.9
O6 C32 C31 126.8(9)
O6 C32 C33 116.8(9)
C31 C32 C33 116.5(9)
N6 C33 C32 122.7(9)
N6 C33 H33A 118.7
C32 C33 H33A 118.7
O6 C34 H34A 109.5
O6 C34 H34B 109.5
H34A C34 H34B 109.5
O6 C34 H34C 109.5
H34A C34 H34C 109.5
H34B C34 H34C 109.5

loop_
_geom_bond_atom_site_label_1
_geom_bond_atom_site_label_2
_geom_bond_distance
Se1 C1 1.914(10)
Se1 C7 1.933(11)
S1 O1 1.422(8)
S1 O2 1.441(7)
S1 N1 1.639(8)
S1 C10 1.771(10)
O3 C15 1.354(12)
O3 C17 1.429(13)
N1 C13 1.398(12)
N1 H1A 0.8800
N2 C14 1.324(13)
N2 C13 1.333(12)
N3 C13 1.346(12)
N3 C16 1.347(13)
C1 C6 1.389(15)
C1 C2 1.404(15)
C2 C3 1.369(17)
C2 H2C 0.9500
C3 C4 1.376(18)
C3 H3B 0.9500
C4 C5 1.391(17)
C4 H4A 0.9500
C5 C6 1.356(16)
C5 H5A 0.9500
C6 H6A 0.9500
C7 C8 1.366(16)
C7 C12 1.384(15)
C8 C9 1.395(15)
C8 H8A 0.9500
C9 C10 1.394(14)
C9 H9A 0.9500
C10 C11 1.385(14)
C11 C12 1.381(15)
C11 H11A 0.9500
C12 H12A 0.9500
C14 C15 1.387(14)
C14 H14A 0.9500
C15 C16 1.389(14)
C16 H16A 0.9500
C17 H17A 0.9800
C17 H17B 0.9800
C17 H17C 0.9800
Se2 C24 1.909(10)
Se2 C18 1.941(12)
S2 O4 1.455(8)
S2 O5 1.438(7)
S2 N4 1.629(8)
S2 C27 1.765(10)
O6 C32 1.365(12)
O6 C34 1.424(12)
N4 C30 1.386(12)
N4 H4B 0.8800
N5 C30 1.319(12)
N5 C31 1.349(13)
N6 C33 1.326(13)
N6 C30 1.360(11)
C18 C19 1.355(16)
C18 C23 1.402(15)
C19 C20 1.409(16)
C19 H19A 0.9500
C20 C21 1.390(18)
C20 H20A 0.9500
C21 C22 1.378(18)
C21 H21A 0.9500
C22 C23 1.396(17)
C22 H22A 0.9500
C23 H23A 0.9500
C24 C25 1.388(15)
C24 C29 1.403(14)
C25 C26 1.398(14)
C25 H25A 0.9500
C26 C27 1.384(13)
C26 H26A 0.9500
C27 C28 1.392(14)
C28 C29 1.392(15)
C28 H28A 0.9500
C29 H29A 0.9500
C31 C32 1.382(14)
C31 H31A 0.9500
C32 C33 1.388(14)
C33 H33A 0.9500
C34 H34A 0.9800
C34 H34B 0.9800
C34 H34C 0.9800
